data_7126196
loop_
_publ_author_name
'Kelley, Steven P.'
'Smetana, Volodymyr'
'Emerson, Stephen D.'
'Mudring, Anja-Verena'
'Rogers, Robin D.'

_publ_section_title
;
 Benchtop access to anhydrous actinide N-donor coordination complexes
 using ionic liquids.
;
_journal_issue 30
_journal_name_full 'Chemical communications (Cambridge, England)'
_journal_page_first 4232
_journal_page_last 4235
_journal_paper_doi 10.1039/c9cc09852f
_journal_volume 56
_journal_year 2020
_chemical_formula_sum 'C6 H8 N6 O8 U'
_chemical_formula_weight 530.21
_space_group_crystal_system monoclinic
_space_group_IT_number 14
_space_group_name_Hall '-P 2yn'
_space_group_name_H-M_alt 'P 1 21/n 1'
_atom_sites_solution_hydrogens mixed
_atom_sites_solution_primary dual
_atom_sites_solution_secondary difmap
_audit_creation_method SHELXL-2017/1
_audit_update_record
;
2019-11-25 deposited with the CCDC.	2020-03-10 downloaded from the CCDC.
;
_cell_angle_alpha 90
_cell_angle_beta 91.6780(10)
_cell_angle_gamma 90
_cell_formula_units_Z 2
_cell_length_a 9.1942(3)
_cell_length_b 5.8616(2)
_cell_length_c 12.1915(4)
_cell_measurement_reflns_used 9969
_cell_measurement_temperature 173(2)
_cell_measurement_theta_max 35.05
_cell_measurement_theta_min 2.74
_cell_volume 656.75(4)
_computing_cell_refinement 'Bruker SAINT'
_computing_data_collection 'Bruker APEX2'
_computing_data_reduction 'Bruker SAINT'
_computing_molecular_graphics 'Bruker SHELXTL'
_computing_publication_material 'Bruker SHELXTL'
_computing_structure_refinement 'SHELXL-2017/1 (Sheldrick, 2017)'
_computing_structure_solution 'SHELXT 2014/4 (Sheldrick, 2014)'
_diffrn_ambient_temperature 173(2)
_diffrn_measured_fraction_theta_full 1.000
_diffrn_measured_fraction_theta_max 0.997
_diffrn_measurement_device_type 'Bruker APEX-II CCD'
_diffrn_measurement_method '\f and \w scans'
_diffrn_radiation_type MoK\a
_diffrn_radiation_wavelength 0.71073
_diffrn_reflns_av_R_equivalents 0.0268
_diffrn_reflns_av_unetI/netI 0.0134
_diffrn_reflns_Laue_measured_fraction_full 1.000
_diffrn_reflns_Laue_measured_fraction_max 0.997
_diffrn_reflns_limit_h_max 14
_diffrn_reflns_limit_h_min -14
_diffrn_reflns_limit_k_max 9
_diffrn_reflns_limit_k_min -9
_diffrn_reflns_limit_l_max 19
_diffrn_reflns_limit_l_min -19
_diffrn_reflns_number 28119
_diffrn_reflns_point_group_measured_fraction_full 1.000
_diffrn_reflns_point_group_measured_fraction_max 0.997
_diffrn_reflns_theta_full 25.242
_diffrn_reflns_theta_max 35.072
_diffrn_reflns_theta_min 2.737
_exptl_absorpt_coefficient_mu 12.410
_exptl_absorpt_correction_T_max 0.7469
_exptl_absorpt_correction_T_min 0.3248
_exptl_absorpt_correction_type multi-scan
_exptl_absorpt_process_details 'Bruker AXScale'
_exptl_crystal_colour yellow
_exptl_crystal_density_diffrn 2.681
_exptl_crystal_density_method 'not measured'
_exptl_crystal_description block
_exptl_crystal_F_000 484
_exptl_crystal_size_max 0.30
_exptl_crystal_size_mid 0.13
_exptl_crystal_size_min 0.08
_refine_diff_density_max 0.656
_refine_diff_density_min -1.818
_refine_diff_density_rms 0.159
_refine_ls_extinction_method none
_refine_ls_goodness_of_fit_ref 1.085
_refine_ls_hydrogen_treatment mixed
_refine_ls_matrix_type full
_refine_ls_number_parameters 100
_refine_ls_number_reflns 2901
_refine_ls_number_restraints 0
_refine_ls_restrained_S_all 1.085
_refine_ls_R_factor_all 0.0191
_refine_ls_R_factor_gt 0.0130
_refine_ls_shift/su_max 0.000
_refine_ls_shift/su_mean 0.000
_refine_ls_structure_factor_coef Fsqd
_refine_ls_weighting_details 'w=1/[\s^2^(Fo^2^)+(0.0208P)^2^+0.4103P] where P=(Fo^2^+2Fc^2^)/3'
_refine_ls_weighting_scheme calc
_refine_ls_wR_factor_gt 0.0357
_refine_ls_wR_factor_ref 0.0390
_reflns_Friedel_coverage 0.000
_reflns_number_gt 2275
_reflns_number_total 2901
_reflns_threshold_expression 'I > 2\s(I)'
_cod_data_source_file c9cc09852f2.cif
_cod_data_source_block UO2(NO3)2(Him)2
_cod_depositor_comments 'Adding full bibliography for 7126194--7126200.cif.'
_cod_original_sg_symbol_H-M 'P 21/n'
_cod_database_code 7126196
_shelx_shelxl_version_number 2017/1
_shelx_space_group_comment
; 
The symmetry employed for this shelxl refinement is uniquely defined 
by the following loop, which should always be used as a source of 
symmetry information in preference to the above space-group names. 
They are only intended as comments. 
;

loop_
_space_group_symop_operation_xyz
'x, y, z'
'-x+1/2, y+1/2, -z+1/2'
'-x, -y, -z'
'x-1/2, -y-1/2, z-1/2'

loop_
_atom_site_label
_atom_site_type_symbol
_atom_site_fract_x
_atom_site_fract_y
_atom_site_fract_z
_atom_site_U_iso_or_equiv
_atom_site_adp_type
_atom_site_occupancy
_atom_site_site_symmetry_order
_atom_site_calc_flag
_atom_site_refinement_flags_posn
_atom_site_refinement_flags_adp
_atom_site_refinement_flags_occupancy
_atom_site_disorder_assembly
_atom_site_disorder_group
U1 U 0.500000 0.500000 0.500000 0.01160(3) Uani 1 2 d S . P . .
O3 O 0.28086(14) 0.7017(2) 0.41950(11) 0.0204(2) Uani 1 1 d . . . . .
O2 O 0.47679(14) 0.7379(2) 0.32888(11) 0.0216(3) Uani 1 1 d . . . . .
O1 O 0.52041(14) 0.7437(2) 0.58412(11) 0.0196(2) Uani 1 1 d . . . . .
O4 O 0.28023(17) 0.9155(3) 0.27319(13) 0.0294(3) Uani 1 1 d . . . . .
N4 N 0.34286(17) 0.7901(3) 0.33785(13) 0.0190(3) Uani 1 1 d . . . . .
N1 N 0.26429(16) 0.3901(3) 0.58236(13) 0.0185(3) Uani 1 1 d . . . . .
C2 C 0.1749(3) 0.5096(3) 0.6423(2) 0.0269(4) Uani 1 1 d . . . . .
H2 H 0.192580 0.661457 0.666509 0.032 Uiso 1 1 calc R U . . .
N3 N 0.0561(2) 0.3892(3) 0.66465(17) 0.0324(4) Uani 1 1 d . . . . .
H3 H -0.007(4) 0.445(6) 0.694(3) 0.039 Uiso 1 1 d . U . . .
C5 C 0.1975(2) 0.1809(4) 0.56729(19) 0.0283(4) Uani 1 1 d . . . . .
H5 H 0.236262 0.056769 0.527441 0.034 Uiso 1 1 calc R U . . .
C4 C 0.0686(2) 0.1798(4) 0.6179(2) 0.0326(5) Uani 1 1 d . . . . .
H4 H 0.000768 0.057762 0.620345 0.039 Uiso 1 1 calc R U . . .

loop_
_atom_site_aniso_label
_atom_site_aniso_U_11
_atom_site_aniso_U_22
_atom_site_aniso_U_33
_atom_site_aniso_U_23
_atom_site_aniso_U_13
_atom_site_aniso_U_12
U1 0.01132(4) 0.01158(4) 0.01193(4) -0.00049(3) 0.00074(2) 0.00043(3)
O3 0.0173(5) 0.0242(6) 0.0196(6) 0.0021(5) 0.0009(5) 0.0023(5)
O2 0.0181(6) 0.0246(6) 0.0222(6) 0.0057(5) 0.0012(5) 0.0006(5)
O1 0.0218(6) 0.0180(5) 0.0191(6) -0.0041(5) 0.0014(5) 0.0001(5)
O4 0.0310(8) 0.0245(7) 0.0321(8) 0.0108(6) -0.0095(6) 0.0026(6)
N4 0.0203(6) 0.0161(6) 0.0203(7) 0.0007(5) -0.0037(5) -0.0002(5)
N1 0.0162(6) 0.0185(6) 0.0211(7) -0.0005(5) 0.0039(5) -0.0001(5)
C2 0.0252(10) 0.0233(9) 0.0327(11) -0.0054(7) 0.0121(8) 0.0007(7)
N3 0.0235(8) 0.0328(10) 0.0419(11) -0.0044(8) 0.0182(8) 0.0010(7)
C5 0.0221(8) 0.0230(8) 0.0405(11) -0.0087(8) 0.0122(8) -0.0050(7)
C4 0.0222(9) 0.0305(10) 0.0459(13) -0.0059(9) 0.0123(9) -0.0072(8)

loop_
_atom_type_symbol
_atom_type_description
_atom_type_scat_dispersion_real
_atom_type_scat_dispersion_imag
_atom_type_scat_source
C C 0.0033 0.0016 'International Tables Vol C Tables 4.2.6.8 and 6.1.1.4'
H H 0.0000 0.0000 'International Tables Vol C Tables 4.2.6.8 and 6.1.1.4'
N N 0.0061 0.0033 'International Tables Vol C Tables 4.2.6.8 and 6.1.1.4'
O O 0.0106 0.0060 'International Tables Vol C Tables 4.2.6.8 and 6.1.1.4'
U U -9.6767 9.6646 'International Tables Vol C Tables 4.2.6.8 and 6.1.1.4'

loop_
_geom_angle_atom_site_label_1
_geom_angle_atom_site_label_2
_geom_angle_atom_site_label_3
_geom_angle
_geom_angle_site_symmetry_1
_geom_angle_site_symmetry_3
_geom_angle_publ_flag
O1 U1 O1 180.0 . 3_666 ?
O1 U1 N1 93.09(6) . . ?
O1 U1 N1 86.91(6) 3_666 . ?
O1 U1 N1 86.91(6) . 3_666 ?
O1 U1 N1 93.09(6) 3_666 3_666 ?
N1 U1 N1 180.0 . 3_666 ?
O1 U1 O3 94.80(5) . 3_666 ?
O1 U1 O3 85.20(5) 3_666 3_666 ?
N1 U1 O3 114.63(5) . 3_666 ?
N1 U1 O3 65.36(5) 3_666 3_666 ?
O1 U1 O3 85.20(5) . . ?
O1 U1 O3 94.80(5) 3_666 . ?
N1 U1 O3 65.37(5) . . ?
N1 U1 O3 114.63(5) 3_666 . ?
O3 U1 O3 180.0 3_666 . ?
O1 U1 O2 92.19(5) . . ?
O1 U1 O2 87.81(5) 3_666 . ?
N1 U1 O2 115.02(5) . . ?
N1 U1 O2 64.98(5) 3_666 . ?
O3 U1 O2 129.30(4) 3_666 . ?
O3 U1 O2 50.70(4) . . ?
O1 U1 O2 87.81(5) . 3_666 ?
O1 U1 O2 92.19(5) 3_666 3_666 ?
N1 U1 O2 64.98(5) . 3_666 ?
N1 U1 O2 115.02(5) 3_666 3_666 ?
O3 U1 O2 50.70(4) 3_666 3_666 ?
O3 U1 O2 129.30(4) . 3_666 ?
O2 U1 O2 180.0 . 3_666 ?
O1 U1 N4 92.04(5) . 3_666 ?
N4 O3 U1 97.17(10) . . ?
N4 O2 U1 96.93(10) . . ?
O4 N4 O3 122.77(16) . . ?
O4 N4 O2 122.08(16) . . ?
O3 N4 O2 115.15(14) . . ?
C2 N1 C5 105.29(16) . . ?
C2 N1 U1 130.41(13) . . ?
C5 N1 U1 124.24(12) . . ?
N1 C2 N3 111.06(18) . . ?
C2 N3 C4 108.19(17) . . ?
C4 C5 N1 109.62(18) . . ?
C5 C4 N3 105.84(18) . . ?

loop_
_geom_bond_atom_site_label_1
_geom_bond_atom_site_label_2
_geom_bond_distance
_geom_bond_site_symmetry_2
_geom_bond_publ_flag
U1 O1 1.7655(13) . ?
U1 O1 1.7655(13) 3_666 ?
U1 N1 2.4994(15) . ?
U1 N1 2.4994(15) 3_666 ?
U1 O3 2.5110(13) 3_666 ?
U1 O3 2.5110(13) . ?
U1 O2 2.5132(13) . ?
U1 O2 2.5132(13) 3_666 ?
O3 N4 1.272(2) . ?
O2 N4 1.277(2) . ?
O4 N4 1.211(2) . ?
N1 C2 1.318(3) . ?
N1 C5 1.381(2) . ?
C2 N3 1.335(3) . ?
N3 C4 1.360(3) . ?
C5 C4 1.352(3) . ?
